data_7215830
loop_
_publ_author_name
'N\"ather, Christian'
'Jess, Inke'
'Bahrenburg, Julia'
'Bank, Dennis'
'Temps, Friedrich'

_publ_section_title
;
 Trimorphism of N-(3-pyridyl)-benzamide
;
_journal_issue 25
_journal_name_full CrystEngComm
_journal_page_first 5633
_journal_paper_doi 10.1039/c4ce00495g
_journal_volume 16
_journal_year 2014
_chemical_formula_sum 'C12 H10 N2 O'
_chemical_formula_weight 198.22
_chemical_name_common N-(3-Pyridyl)-Benzamide
_chemical_name_systematic
; 
 ? 
;
_space_group_IT_number 4
_symmetry_cell_setting monoclinic
_symmetry_space_group_name_Hall 'P 2yb'
_symmetry_space_group_name_H-M 'P 1 21 1'
_atom_sites_solution_hydrogens geom
_atom_sites_solution_primary direct
_atom_sites_solution_secondary difmap
_audit_creation_method SHELXL-97
_cell_angle_alpha 90.00
_cell_angle_beta 90.610(13)
_cell_angle_gamma 90.00
_cell_formula_units_Z 4
_cell_length_a 5.2575(6)
_cell_length_b 22.8695(16)
_cell_length_c 7.9917(9)
_cell_measurement_temperature 200(2)
_cell_volume 960.84(17)
_computing_cell_refinement 'X-Area (STOE & CIE)'
_computing_data_collection 'X-Area (STOE & CIE)'
_computing_data_reduction 'X-Area (STOE & CIE)'
_computing_structure_refinement 'SHELXL-97 (Sheldrick, 2008)'
_computing_structure_solution 'SHELXS-97 (Sheldrick, 2008)'
_diffrn_ambient_temperature 200(2)
_diffrn_measured_fraction_theta_full 0.993
_diffrn_measured_fraction_theta_max 0.993
_diffrn_measurement_device_type 'STOE IPDS-1'
_diffrn_measurement_method 'Phi scans'
_diffrn_radiation_monochromator graphite
_diffrn_radiation_source 'fine-focus sealed tube'
_diffrn_radiation_type MoK\a
_diffrn_radiation_wavelength 0.71073
_diffrn_reflns_av_R_equivalents 0.0689
_diffrn_reflns_av_sigmaI/netI 0.0438
_diffrn_reflns_limit_h_max 5
_diffrn_reflns_limit_h_min -6
_diffrn_reflns_limit_k_max 27
_diffrn_reflns_limit_k_min -24
_diffrn_reflns_limit_l_max 9
_diffrn_reflns_limit_l_min -9
_diffrn_reflns_number 6380
_diffrn_reflns_theta_full 25.00
_diffrn_reflns_theta_max 25.00
_diffrn_reflns_theta_min 2.55
_diffrn_standards_decay_% 0
_diffrn_standards_interval_time 0
_diffrn_standards_number 0
_exptl_absorpt_coefficient_mu 0.090
_exptl_absorpt_correction_type none
_exptl_crystal_colour colorless
_exptl_crystal_density_diffrn 1.370
_exptl_crystal_density_method 'not measured'
_exptl_crystal_description plate
_exptl_crystal_F_000 416
_exptl_crystal_size_max 0.4
_exptl_crystal_size_mid 0.2
_exptl_crystal_size_min 0.08
_refine_diff_density_max 0.319
_refine_diff_density_min -0.262
_refine_diff_density_rms 0.054
_refine_ls_abs_structure_details 'Flack H D (1983), Acta Cryst. A39, 876-881'
_refine_ls_abs_structure_Flack 1(3)
_refine_ls_extinction_coef 0.050(18)
_refine_ls_extinction_expression Fc^*^=kFc[1+0.001xFc^2^\l^3^/sin(2\q)]^-1/4^
_refine_ls_extinction_method SHELXL
_refine_ls_goodness_of_fit_ref 1.110
_refine_ls_hydrogen_treatment constr
_refine_ls_matrix_type full
_refine_ls_number_parameters 273
_refine_ls_number_reflns 1736
_refine_ls_number_restraints 1
_refine_ls_restrained_S_all 1.110
_refine_ls_R_factor_all 0.0661
_refine_ls_R_factor_gt 0.0585
_refine_ls_shift/su_max 0.000
_refine_ls_shift/su_mean 0.000
_refine_ls_structure_factor_coef Fsqd
_refine_ls_weighting_details 'calc w=1/[\s^2^(Fo^2^)+(0.0903P)^2^+0.5671P] where P=(Fo^2^+2Fc^2^)/3'
_refine_ls_weighting_scheme calc
_refine_ls_wR_factor_gt 0.1514
_refine_ls_wR_factor_ref 0.1591
_reflns_number_gt 1538
_reflns_number_total 1736
_reflns_threshold_expression >2sigma(I)
_cod_data_source_file c4ce00495g2.cif
_cod_data_source_block temps5
_cod_depositor_comments 'Adding full bibliography for 7215828--7215832.cif.'
_cod_original_sg_symbol_H-M 'P 21'
_cod_database_code 7215830

loop_
_symmetry_equiv_pos_as_xyz
'x, y, z'
'-x, y+1/2, -z'

loop_
_atom_site_label
_atom_site_type_symbol
_atom_site_fract_x
_atom_site_fract_y
_atom_site_fract_z
_atom_site_U_iso_or_equiv
_atom_site_adp_type
_atom_site_occupancy
_atom_site_symmetry_multiplicity
_atom_site_calc_flag
_atom_site_refinement_flags
C1 C 0.5922(10) 0.2470(2) 0.5598(6) 0.0290(11) Uani 1 1 d .
O1 O 0.3747(7) 0.22981(18) 0.5858(6) 0.0416(10) Uani 1 1 d .
N1 N 0.7997(8) 0.21220(17) 0.5820(5) 0.0267(9) Uani 1 1 d .
H1 H 0.9496 0.2276 0.5621 0.032 Uiso 1 1 calc R
C2 C 0.7936(9) 0.1531(2) 0.6347(6) 0.0247(10) Uani 1 1 d .
C3 C 0.6034(10) 0.1145(2) 0.5853(7) 0.0315(12) Uani 1 1 d .
H3 H 0.4695 0.1290 0.5162 0.038 Uiso 1 1 calc R
N2 N 0.5978(8) 0.05856(19) 0.6291(6) 0.0354(11) Uani 1 1 d .
C4 C 0.7901(11) 0.0393(2) 0.7288(7) 0.0362(13) Uani 1 1 d .
H4 H 0.7888 -0.0005 0.7634 0.043 Uiso 1 1 calc R
C5 C 0.9856(10) 0.0741(2) 0.7820(7) 0.0315(12) Uani 1 1 d .
H5 H 1.1176 0.0585 0.8508 0.038 Uiso 1 1 calc R
C6 C 0.9896(10) 0.1317(2) 0.7350(6) 0.0287(11) Uani 1 1 d .
H6 H 1.1244 0.1565 0.7705 0.034 Uiso 1 1 calc R
C7 C 0.6426(9) 0.3082(2) 0.5065(6) 0.0253(10) Uani 1 1 d .
C8 C 0.8490(9) 0.3246(2) 0.4083(6) 0.0277(11) Uani 1 1 d .
H8 H 0.9700 0.2961 0.3754 0.033 Uiso 1 1 calc R
C9 C 0.8783(10) 0.3821(2) 0.3588(7) 0.0326(12) Uani 1 1 d .
H9 H 1.0183 0.3926 0.2909 0.039 Uiso 1 1 calc R
C10 C 0.7077(10) 0.4241(2) 0.4065(7) 0.0325(12) Uani 1 1 d .
H10 H 0.7307 0.4636 0.3729 0.039 Uiso 1 1 calc R
C11 C 0.5009(11) 0.4087(2) 0.5043(7) 0.0323(12) Uani 1 1 d .
H11 H 0.3826 0.4376 0.5382 0.039 Uiso 1 1 calc R
C12 C 0.4684(10) 0.3513(2) 0.5518(6) 0.0288(11) Uani 1 1 d .
H12 H 0.3248 0.3408 0.6165 0.035 Uiso 1 1 calc R
C21 C 0.1012(9) 0.2485(2) 0.0447(6) 0.0271(11) Uani 1 1 d .
O21 O -0.1195(6) 0.22980(16) 0.0512(5) 0.0337(9) Uani 1 1 d .
N21 N 0.3053(8) 0.21463(17) 0.0820(5) 0.0281(9) Uani 1 1 d .
H21 H 0.4571 0.2304 0.0724 0.034 Uiso 1 1 calc R
C22 C 0.2924(9) 0.1557(2) 0.1354(6) 0.0260(10) Uani 1 1 d .
C23 C 0.4875(9) 0.1181(2) 0.0866(7) 0.0310(11) Uani 1 1 d .
H23 H 0.6183 0.1329 0.0174 0.037 Uiso 1 1 calc R
N22 N 0.4974(9) 0.0623(2) 0.1334(6) 0.0382(11) Uani 1 1 d .
C24 C 0.3143(11) 0.0425(2) 0.2303(7) 0.0352(13) Uani 1 1 d .
H24 H 0.3220 0.0029 0.2659 0.042 Uiso 1 1 calc R
C25 C 0.1122(10) 0.0763(2) 0.2825(7) 0.0343(12) Uani 1 1 d .
H25 H -0.0177 0.0598 0.3494 0.041 Uiso 1 1 calc R
C26 C 0.1019(10) 0.1341(2) 0.2363(7) 0.0309(11) Uani 1 1 d .
H26 H -0.0325 0.1586 0.2727 0.037 Uiso 1 1 calc R
C27 C 0.1529(9) 0.3102(2) -0.0051(6) 0.0254(11) Uani 1 1 d .
C28 C 0.3626(9) 0.3422(2) 0.0518(6) 0.0269(11) Uani 1 1 d .
H28 H 0.4891 0.3237 0.1189 0.032 Uiso 1 1 calc R
C29 C 0.3879(10) 0.4005(2) 0.0117(6) 0.0316(12) Uani 1 1 d .
H29 H 0.5292 0.4221 0.0531 0.038 Uiso 1 1 calc R
C30 C 0.2056(10) 0.4276(2) -0.0900(6) 0.0306(12) Uani 1 1 d .
H30 H 0.2223 0.4677 -0.1185 0.037 Uiso 1 1 calc R
C31 C -0.0001(10) 0.3955(2) -0.1490(7) 0.0313(11) Uani 1 1 d .
H31 H -0.1231 0.4135 -0.2201 0.038 Uiso 1 1 calc R
C32 C -0.0268(9) 0.3381(2) -0.1054(6) 0.0279(11) Uani 1 1 d .
H32 H -0.1710 0.3169 -0.1444 0.033 Uiso 1 1 calc R

loop_
_atom_site_aniso_label
_atom_site_aniso_U_11
_atom_site_aniso_U_22
_atom_site_aniso_U_33
_atom_site_aniso_U_23
_atom_site_aniso_U_13
_atom_site_aniso_U_12
C1 0.026(3) 0.027(3) 0.034(3) -0.004(2) -0.003(2) 0.001(2)
O1 0.0223(19) 0.0294(19) 0.073(3) 0.0098(19) 0.0046(18) -0.0019(16)
N1 0.026(2) 0.021(2) 0.033(2) 0.0008(17) -0.0014(16) -0.0031(16)
C2 0.028(2) 0.022(2) 0.024(2) -0.0038(18) 0.0011(19) -0.001(2)
C3 0.032(3) 0.021(2) 0.042(3) -0.002(2) -0.006(2) 0.002(2)
N2 0.032(2) 0.024(2) 0.050(3) 0.000(2) -0.002(2) -0.0023(19)
C4 0.045(3) 0.023(3) 0.041(3) 0.005(2) 0.007(3) 0.002(2)
C5 0.034(3) 0.029(3) 0.032(3) 0.003(2) -0.001(2) 0.001(2)
C6 0.029(3) 0.027(3) 0.030(3) -0.001(2) 0.001(2) -0.002(2)
C7 0.024(2) 0.026(2) 0.026(2) -0.0007(19) -0.003(2) -0.001(2)
C8 0.025(2) 0.026(3) 0.033(3) -0.001(2) -0.0015(19) 0.001(2)
C9 0.035(3) 0.031(3) 0.032(3) 0.004(2) 0.001(2) -0.003(2)
C10 0.039(3) 0.022(3) 0.036(3) 0.004(2) -0.005(2) -0.001(2)
C11 0.034(3) 0.024(3) 0.039(3) -0.004(2) -0.006(2) 0.006(2)
C12 0.028(3) 0.026(3) 0.031(3) 0.000(2) -0.001(2) 0.002(2)
C21 0.023(2) 0.030(3) 0.029(2) -0.003(2) -0.0017(19) 0.000(2)
O21 0.0245(18) 0.0256(17) 0.051(2) 0.0052(16) -0.0016(16) -0.0023(15)
N21 0.025(2) 0.022(2) 0.037(2) 0.0017(17) -0.0005(17) 0.0005(17)
C22 0.027(2) 0.024(2) 0.026(2) -0.0003(19) -0.0087(19) -0.006(2)
C23 0.024(2) 0.024(3) 0.045(3) -0.002(2) 0.001(2) -0.0018(19)
N22 0.036(2) 0.029(2) 0.050(3) -0.001(2) 0.003(2) 0.000(2)
C24 0.040(3) 0.024(3) 0.041(3) 0.006(2) -0.010(2) -0.004(2)
C25 0.034(3) 0.036(3) 0.034(3) 0.007(2) -0.005(2) -0.006(2)
C26 0.030(3) 0.033(3) 0.030(3) 0.003(2) -0.001(2) 0.002(2)
C27 0.024(2) 0.023(2) 0.030(3) -0.003(2) -0.002(2) 0.002(2)
C28 0.024(2) 0.029(3) 0.028(2) 0.002(2) -0.0049(19) 0.002(2)
C29 0.033(3) 0.029(3) 0.033(3) -0.008(2) 0.002(2) -0.003(2)
C30 0.037(3) 0.022(3) 0.032(3) 0.004(2) 0.004(2) 0.001(2)
C31 0.029(3) 0.029(3) 0.037(3) 0.004(2) -0.001(2) 0.007(2)
C32 0.024(2) 0.030(3) 0.030(3) -0.004(2) -0.0043(19) 0.004(2)

loop_
_atom_type_symbol
_atom_type_description
_atom_type_scat_dispersion_real
_atom_type_scat_dispersion_imag
_atom_type_scat_source
C C 0.0033 0.0016 'International Tables Vol C Tables 4.2.6.8 and 6.1.1.4'
H H 0.0000 0.0000 'International Tables Vol C Tables 4.2.6.8 and 6.1.1.4'
N N 0.0061 0.0033 'International Tables Vol C Tables 4.2.6.8 and 6.1.1.4'
O O 0.0106 0.0060 'International Tables Vol C Tables 4.2.6.8 and 6.1.1.4'

loop_
_geom_angle_atom_site_label_1
_geom_angle_atom_site_label_2
_geom_angle_atom_site_label_3
_geom_angle
O1 C1 N1 122.5(4)
O1 C1 C7 121.2(4)
N1 C1 C7 116.3(4)
C1 N1 C2 125.2(4)
C3 C2 C6 117.9(4)
C3 C2 N1 122.7(5)
C6 C2 N1 119.3(4)
N2 C3 C2 123.8(5)
C3 N2 C4 116.8(5)
N2 C4 C5 123.3(5)
C4 C5 C6 119.3(5)
C5 C6 C2 119.0(5)
C12 C7 C8 118.2(5)
C12 C7 C1 118.1(4)
C8 C7 C1 123.7(5)
C9 C8 C7 120.4(5)
C10 C9 C8 120.8(5)
C9 C10 C11 119.7(5)
C12 C11 C10 119.8(5)
C11 C12 C7 121.2(5)
O21 C21 N21 122.3(4)
O21 C21 C27 120.7(4)
N21 C21 C27 117.0(4)
C21 N21 C22 124.8(4)
C26 C22 C23 118.7(5)
C26 C22 N21 123.6(5)
C23 C22 N21 117.7(4)
N22 C23 C22 122.6(5)
C24 N22 C23 117.8(5)
N22 C24 C25 123.5(5)
C26 C25 C24 119.0(5)
C25 C26 C22 118.3(5)
C32 C27 C28 118.6(5)
C32 C27 C21 117.6(4)
C28 C27 C21 123.7(4)
C29 C28 C27 120.6(5)
C28 C29 C30 119.9(5)
C31 C30 C29 119.4(5)
C32 C31 C30 120.3(5)
C31 C32 C27 121.2(5)

loop_
_geom_bond_atom_site_label_1
_geom_bond_atom_site_label_2
_geom_bond_distance
C1 O1 1.229(6)
C1 N1 1.361(7)
C1 C7 1.487(7)
N1 C2 1.416(6)
C2 C3 1.388(7)
C2 C6 1.388(7)
C3 N2 1.327(7)
N2 C4 1.354(8)
C4 C5 1.364(8)
C5 C6 1.370(7)
C7 C12 1.396(7)
C7 C8 1.398(7)
C8 C9 1.382(7)
C9 C10 1.372(8)
C10 C11 1.391(8)
C11 C12 1.378(7)
C21 O21 1.238(6)
C21 N21 1.354(6)
C21 C27 1.493(7)
N21 C22 1.416(6)
C22 C26 1.384(7)
C22 C23 1.397(7)
C23 N22 1.330(7)
N22 C24 1.322(7)
C24 C25 1.382(8)
C25 C26 1.373(8)
C27 C32 1.387(7)
C27 C28 1.396(7)
C28 C29 1.376(7)
C29 C30 1.395(8)
C30 C31 1.386(8)
C31 C32 1.366(7)
